data_2206351
loop_
_publ_author_name
'Baughman, Russell G.'
'Paulos, Chrystal M.'

_publ_section_title
;
 <i>O</i>,<i>O</i>-Diethyl phthalimidophosphonothioate (Ditalimphos)
;
_journal_issue 8
_journal_name_full 'Acta Crystallographica Section E'
_journal_page_first o2352
_journal_page_last o2353
_journal_paper_doi 10.1107/S1600536805019872
_journal_volume 61
_journal_year 2005
_chemical_formula_iupac 'C12 H14 N O4 P S'
_chemical_formula_moiety 'C12 H14 N O4 P S'
_chemical_formula_sum 'C12 H14 N O4 P S'
_chemical_formula_weight 299.27
_chemical_name_common Ditalimphos
_chemical_name_systematic
;
O,O-Diethyl phthalimidophosphonothioate
;
_space_group_IT_number 2
_symmetry_cell_setting triclinic
_symmetry_space_group_name_Hall '-P 1'
_symmetry_space_group_name_H-M 'P -1'
_atom_sites_solution_hydrogens geom
_atom_sites_solution_primary direct
_atom_sites_solution_secondary difmap
_audit_creation_method SHELXL97
_cell_angle_alpha 101.277(4)
_cell_angle_beta 90.134(5)
_cell_angle_gamma 96.332(5)
_cell_formula_units_Z 4
_cell_length_a 8.1696(6)
_cell_length_b 12.4578(8)
_cell_length_c 14.8541(9)
_cell_measurement_reflns_used 100
_cell_measurement_temperature 298(2)
_cell_measurement_theta_max 18.28
_cell_measurement_theta_min 10.41
_cell_volume 1473.10(17)
_computing_cell_refinement XSCANS
_computing_data_collection 'XSCANS (Bruker, 1996)'
_computing_data_reduction XSCANS
_computing_molecular_graphics 'SHELXTL/PC (Sheldrick, 1990b)'
_computing_publication_material 'SHELXTL/PC and SHELXL97'
_computing_structure_refinement 'SHELXL97 (Sheldrick, 1997)'
_computing_structure_solution 'SHELXS86 (Sheldrick, 1990a)'
_diffrn_ambient_temperature 298(2)
_diffrn_measured_fraction_theta_full 0.991
_diffrn_measured_fraction_theta_max 0.991
_diffrn_measurement_device 'Bruker P4'
_diffrn_measurement_method \q/2\q
_diffrn_radiation_monochromator graphite
_diffrn_radiation_source 'normal-focus sealed tube'
_diffrn_radiation_type MoK\a
_diffrn_radiation_wavelength 0.71073
_diffrn_reflns_av_R_equivalents 0.0203
_diffrn_reflns_av_sigmaI/netI 0.0360
_diffrn_reflns_limit_h_max 1
_diffrn_reflns_limit_h_min -9
_diffrn_reflns_limit_k_max 14
_diffrn_reflns_limit_k_min -14
_diffrn_reflns_limit_l_max 17
_diffrn_reflns_limit_l_min -17
_diffrn_reflns_number 6338
_diffrn_reflns_theta_full 25.00
_diffrn_reflns_theta_max 25.00
_diffrn_reflns_theta_min 1.96
_diffrn_standards_decay_% 'average in \s(I) of 1.2'
_diffrn_standards_interval_count 100
_diffrn_standards_number 3
_exptl_absorpt_coefficient_mu 0.336
_exptl_absorpt_correction_T_max 0.916
_exptl_absorpt_correction_T_min 0.851
_exptl_absorpt_correction_type integration
_exptl_absorpt_process_details '(XSHELL; Bruker, 1999)'
_exptl_crystal_colour colorless
_exptl_crystal_density_diffrn 1.349
_exptl_crystal_density_method 'not measured'
_exptl_crystal_description parallelpiped
_exptl_crystal_F_000 624
_exptl_crystal_size_max 0.48
_exptl_crystal_size_mid 0.48
_exptl_crystal_size_min 0.29
_refine_diff_density_max 0.373
_refine_diff_density_min -0.321
_refine_ls_extinction_expression Fc^*^=kFc[1+0.001xFc^2^\l^3^/sin(2\q)]^-1/4^
_refine_ls_extinction_method none
_refine_ls_goodness_of_fit_ref 1.023
_refine_ls_hydrogen_treatment constr
_refine_ls_matrix_type full
_refine_ls_number_parameters 343
_refine_ls_number_reflns 5158
_refine_ls_number_restraints 0
_refine_ls_restrained_S_all 1.023
_refine_ls_R_factor_all 0.0962
_refine_ls_R_factor_gt 0.0635
_refine_ls_shift/su_max 0.000
_refine_ls_shift/su_mean 0.000
_refine_ls_structure_factor_coef Fsqd
_refine_ls_weighting_details 'calc w = 1/[\s^2^(Fo^2^)+(0.1005P)^2^+0.8864P] where P = (Fo^2^+2Fc^2^)/3'
_refine_ls_weighting_scheme calc
_refine_ls_wR_factor_gt 0.1749
_refine_ls_wR_factor_ref 0.2003
_reflns_number_gt 3394
_reflns_number_total 5158
_reflns_threshold_expression I>2\s(I)
_cod_data_source_file bt6684.cif
_cod_data_source_block I
_cod_database_code 2206351
_cod_database_fobs_code 2206351

loop_
_symmetry_equiv_pos_as_xyz
'x, y, z'
'-x, -y, -z'

loop_
_atom_site_label
_atom_site_fract_x
_atom_site_fract_y
_atom_site_fract_z
_atom_site_U_iso_or_equiv
_atom_site_adp_type
_atom_site_calc_flag
_atom_site_refinement_flags
_atom_site_occupancy
_atom_site_type_symbol
S1A 0.3393(2) 0.84877(12) 0.85668(10) 0.1155(6) Uani d . 1 S
P1A 0.46208(17) 0.94544(9) 0.78947(7) 0.0773(4) Uani d . 1 P
O1A 0.1813(5) 0.9938(3) 0.6675(3) 0.1194(13) Uani d . 1 O
O2A 0.6333(5) 0.8072(3) 0.6240(3) 0.1162(13) Uani d . 1 O
O3A 0.4333(4) 1.0694(2) 0.8100(2) 0.0901(9) Uani d . 1 O
O4A 0.6521(4) 0.9549(2) 0.7957(2) 0.0881(9) Uani d . 1 O
N1A 0.4241(4) 0.9150(3) 0.6737(2) 0.0704(8) Uani d . 1 N
C1A 0.2886(6) 0.9466(4) 0.6291(4) 0.0854(13) Uani d . 1 C
C2A 0.5188(7) 0.8517(4) 0.6069(3) 0.0805(12) Uani d . 1 C
C3A 0.4435(7) 0.8526(4) 0.5170(3) 0.0890(15) Uani d . 1 C
C4A 0.4916(8) 0.8073(4) 0.4299(4) 0.115(2) Uani d . 1 C
H4A 0.5847 0.7700 0.4218 0.080 Uiso calc R 1 H
C5A 0.4010(13) 0.8183(7) 0.3570(5) 0.157(4) Uani d . 1 C
H5A 0.4312 0.7875 0.2980 0.080 Uiso calc R 1 H
C6A 0.2683(13) 0.8729(7) 0.3683(6) 0.159(4) Uani d . 1 C
H6A 0.2081 0.8798 0.3169 0.080 Uiso calc R 1 H
C7A 0.2193(9) 0.9184(5) 0.4533(5) 0.126(2) Uani d . 1 C
H7A 0.1269 0.9564 0.4601 0.080 Uiso calc R 1 H
C8A 0.3090(7) 0.9075(4) 0.5296(3) 0.0895(14) Uani d . 1 C
C9A 0.7453(9) 0.8758(5) 0.8278(5) 0.126(2) Uani d . 1 C
H9AA 0.6776 0.8386 0.8686 0.080 Uiso calc R 1 H
H9AB 0.7708 0.8206 0.7756 0.080 Uiso calc R 1 H
C10A 0.8840(10) 0.9227(6) 0.8717(7) 0.186(4) Uani d . 1 C
H10A 0.9417 0.8674 0.8905 0.080 Uiso calc R 1 H
H10B 0.8592 0.9754 0.9248 0.080 Uiso calc R 1 H
H10C 0.9517 0.9594 0.8316 0.080 Uiso calc R 1 H
C11A 0.3381(10) 1.1226(5) 0.8792(6) 0.168(4) Uani d . 1 C
H11A 0.2234 1.1027 0.8600 0.080 Uiso calc R 1 H
H11B 0.3541 1.0921 0.9335 0.080 Uiso calc R 1 H
C12A 0.3619(9) 1.2297(5) 0.9039(6) 0.162(3) Uani d . 1 C
H12A 0.3052 1.2524 0.9598 0.080 Uiso calc R 1 H
H12B 0.3202 1.2625 0.8565 0.080 Uiso calc R 1 H
H12C 0.4776 1.2529 0.9136 0.080 Uiso calc R 1 H
S1B 0.1033(2) 0.39707(9) 0.14291(8) 0.0977(5) Uani d . 1 S
P1B 0.22108(15) 0.53253(8) 0.20508(7) 0.0696(3) Uani d . 1 P
O1B -0.0689(4) 0.6381(3) 0.3085(2) 0.0982(10) Uani d . 1 O
O2B 0.3957(4) 0.4977(3) 0.3837(2) 0.1001(11) Uani d . 1 O
O3B 0.1895(4) 0.6413(2) 0.17456(19) 0.0836(9) Uani d . 1 O
O4B 0.4122(4) 0.5428(2) 0.2045(2) 0.0864(9) Uani d . 1 O
N1B 0.1811(4) 0.5672(2) 0.31908(19) 0.0611(7) Uani d . 1 N
C1B 0.0389(5) 0.6175(3) 0.3551(3) 0.0685(10) Uani d . 1 C
C2B 0.2773(5) 0.5467(3) 0.3927(3) 0.0660(10) Uani d . 1 C
C3B 0.1971(5) 0.5944(3) 0.4783(3) 0.0616(9) Uani d . 1 C
C4B 0.2467(6) 0.5997(4) 0.5687(3) 0.0765(11) Uani d . 1 C
H4B 0.3416 0.5711 0.5833 0.080 Uiso calc R 1 H
C5B 0.1475(7) 0.6497(4) 0.6356(3) 0.0890(14) Uani d . 1 C
H5B 0.1774 0.6564 0.6970 0.080 Uiso calc R 1 H
C6B 0.0075(7) 0.6893(4) 0.6138(3) 0.0916(14) Uani d . 1 C
H6B -0.0570 0.7211 0.6609 0.080 Uiso calc R 1 H
C7B -0.0423(6) 0.6839(4) 0.5242(3) 0.0851(13) Uani d . 1 C
H7B -0.1382 0.7116 0.5101 0.080 Uiso calc R 1 H
C8B 0.0571(5) 0.6353(3) 0.4559(3) 0.0637(9) Uani d . 1 C
C9B 0.5149(8) 0.4526(5) 0.1873(5) 0.125(2) Uani d . 1 C
H9BA 0.5682 0.4480 0.2447 0.080 Uiso calc R 1 H
H9BB 0.4448 0.3841 0.1666 0.080 Uiso calc R 1 H
C10B 0.6303(9) 0.4631(6) 0.1252(6) 0.161(3) Uani d . 1 C
H10D 0.7094 0.4123 0.1283 0.080 Uiso calc R 1 H
H10E 0.6846 0.5370 0.1377 0.080 Uiso calc R 1 H
H10F 0.5798 0.4475 0.0650 0.080 Uiso calc R 1 H
C11B 0.0991(8) 0.6497(4) 0.0956(3) 0.1025(16) Uani d . 1 C
H11C -0.0169 0.6281 0.1035 0.080 Uiso calc R 1 H
H11D 0.1355 0.5999 0.0427 0.080 Uiso calc R 1 H
C12B 0.1211(8) 0.7604(4) 0.0797(4) 0.1146(19) Uani d . 1 C
H12D 0.0539 0.7653 0.0279 0.080 Uiso calc R 1 H
H12E 0.2347 0.7799 0.0675 0.080 Uiso calc R 1 H
H12F 0.0894 0.8100 0.1331 0.080 Uiso calc R 1 H

loop_
_atom_site_aniso_label
_atom_site_aniso_U_11
_atom_site_aniso_U_22
_atom_site_aniso_U_33
_atom_site_aniso_U_12
_atom_site_aniso_U_13
_atom_site_aniso_U_23
S1A 0.1600(15) 0.0989(10) 0.0844(9) -0.0179(9) 0.0186(9) 0.0283(7)
P1A 0.1030(9) 0.0627(6) 0.0631(6) 0.0036(6) 0.0091(6) 0.0076(5)
O1A 0.104(3) 0.123(3) 0.132(3) 0.032(2) 0.001(2) 0.017(2)
O2A 0.134(3) 0.112(3) 0.094(2) 0.043(3) 0.004(2) -0.015(2)
O3A 0.116(2) 0.0697(17) 0.0809(19) 0.0158(16) 0.0279(17) 0.0038(14)
O4A 0.106(2) 0.0725(18) 0.084(2) 0.0111(16) -0.0096(17) 0.0110(15)
N1A 0.081(2) 0.0620(18) 0.0658(19) 0.0065(16) 0.0056(17) 0.0082(15)
C1A 0.084(3) 0.075(3) 0.096(3) -0.005(2) 0.003(3) 0.023(2)
C2A 0.097(3) 0.068(3) 0.069(3) 0.001(2) 0.011(2) 0.001(2)
C3A 0.117(4) 0.075(3) 0.063(3) -0.035(3) 0.006(3) 0.009(2)
C4A 0.152(5) 0.100(4) 0.072(3) -0.042(3) 0.024(3) -0.003(3)
C5A 0.244(11) 0.132(7) 0.065(4) -0.102(7) -0.002(6) 0.014(4)
C6A 0.233(11) 0.144(7) 0.087(6) -0.092(7) -0.060(7) 0.058(5)
C7A 0.145(5) 0.114(5) 0.119(5) -0.024(4) -0.039(4) 0.044(4)
C8A 0.107(4) 0.079(3) 0.079(3) -0.025(3) -0.014(3) 0.025(2)
C9A 0.146(6) 0.108(4) 0.125(5) 0.034(4) -0.031(4) 0.013(4)
C10A 0.149(7) 0.115(5) 0.309(13) 0.005(5) -0.069(8) 0.082(7)
C11A 0.187(7) 0.096(4) 0.195(8) -0.005(4) 0.117(6) -0.021(4)
C12A 0.151(6) 0.097(4) 0.214(8) 0.019(4) 0.074(6) -0.027(5)
S1B 0.1471(12) 0.0654(7) 0.0729(7) 0.0025(7) 0.0024(7) 0.0001(5)
P1B 0.0958(8) 0.0585(6) 0.0553(6) 0.0140(5) 0.0073(5) 0.0103(4)
O1B 0.087(2) 0.123(3) 0.090(2) 0.040(2) -0.0110(18) 0.0201(19)
O2B 0.100(2) 0.133(3) 0.080(2) 0.058(2) 0.0123(17) 0.0286(19)
O3B 0.121(2) 0.0660(16) 0.0655(16) 0.0124(16) -0.0114(16) 0.0166(13)
O4B 0.093(2) 0.0847(19) 0.087(2) 0.0253(16) 0.0289(16) 0.0229(16)
N1B 0.073(2) 0.0584(17) 0.0522(16) 0.0140(14) 0.0037(14) 0.0078(13)
C1B 0.072(3) 0.061(2) 0.072(2) 0.0086(19) 0.000(2) 0.0101(18)
C2B 0.073(3) 0.066(2) 0.060(2) 0.012(2) 0.0068(19) 0.0151(17)
C3B 0.068(2) 0.0559(19) 0.060(2) -0.0008(17) 0.0046(18) 0.0137(16)
C4B 0.085(3) 0.081(3) 0.062(2) -0.001(2) 0.000(2) 0.016(2)
C5B 0.118(4) 0.083(3) 0.058(2) -0.008(3) 0.012(3) 0.006(2)
C6B 0.118(4) 0.078(3) 0.071(3) 0.003(3) 0.035(3) 0.000(2)
C7B 0.081(3) 0.080(3) 0.091(3) 0.016(2) 0.023(2) 0.005(2)
C8B 0.067(2) 0.056(2) 0.065(2) 0.0018(17) 0.0085(18) 0.0063(17)
C9B 0.144(5) 0.128(5) 0.131(5) 0.072(4) 0.066(4) 0.058(4)
C10B 0.164(7) 0.139(6) 0.203(8) 0.064(5) 0.088(6) 0.065(5)
C11B 0.137(5) 0.089(3) 0.084(3) 0.006(3) -0.027(3) 0.027(3)
C12B 0.135(5) 0.097(4) 0.120(4) -0.003(3) -0.035(4) 0.050(3)

loop_
_atom_type_symbol
_atom_type_description
_atom_type_scat_dispersion_real
_atom_type_scat_dispersion_imag
_atom_type_scat_source
C C 0.0033 0.0016 'International Tables Vol C Tables 4.2.6.8 and 6.1.1.4'
H H 0.0000 0.0000 'International Tables Vol C Tables 4.2.6.8 and 6.1.1.4'
N N 0.0061 0.0033 'International Tables Vol C Tables 4.2.6.8 and 6.1.1.4'
O O 0.0106 0.0060 'International Tables Vol C Tables 4.2.6.8 and 6.1.1.4'
P P 0.1023 0.0942 'International Tables Vol C Tables 4.2.6.8 and 6.1.1.4'
S S 0.1246 0.1234 'International Tables Vol C Tables 4.2.6.8 and 6.1.1.4'

loop_
_geom_angle_atom_site_label_1
_geom_angle_atom_site_label_2
_geom_angle_atom_site_label_3
_geom_angle
_geom_angle_publ_flag
S1A P1A O3A 118.19(14) y
S1A P1A O4A 118.08(14) y
S1A P1A N1A 114.73(13) y
O3A P1A O4A 100.82(18) y
O3A P1A N1A 99.79(17) y
O4A P1A N1A 102.35(18) y
C11A O3A P1A 127.3(4) ?
C9A O4A P1A 124.4(4) ?
C1A N1A C2A 109.2(4) ?
C1A N1A P1A 124.7(3) ?
C2A N1A P1A 126.1(3) ?
O1A C1A N1A 124.7(5) ?
O1A C1A C8A 129.1(5) ?
N1A C1A C8A 106.1(5) ?
O2A C2A N1A 124.9(4) ?
O2A C2A C3A 129.0(5) ?
N1A C2A C3A 106.1(4) ?
C8A C3A C4A 121.2(6) ?
C8A C3A C2A 109.3(4) ?
C4A C3A C2A 129.5(6) ?
C5A C4A C3A 118.7(8) ?
C5A C4A H4A 120.7 ?
C3A C4A H4A 120.7 ?
C6A C5A C4A 120.8(9) ?
C6A C5A H5A 119.6 ?
C4A C5A H5A 119.6 ?
C5A C6A C7A 121.4(9) ?
C5A C6A H6A 119.3 ?
C7A C6A H6A 119.3 ?
C6A C7A C8A 119.1(8) ?
C6A C7A H7A 120.5 ?
C8A C7A H7A 120.5 ?
C3A C8A C7A 118.8(6) ?
C3A C8A C1A 109.1(4) ?
C7A C8A C1A 132.1(7) ?
C10A C9A O4A 112.5(6) ?
C10A C9A H9AA 109.1 ?
O4A C9A H9AA 109.1 ?
C10A C9A H9AB 109.1 ?
O4A C9A H9AB 109.1 ?
H9AA C9A H9AB 107.8 ?
C9A C10A H10A 109.5 ?
C9A C10A H10B 109.5 ?
H10A C10A H10B 109.5 ?
C9A C10A H10C 109.5 ?
H10A C10A H10C 109.5 ?
H10B C10A H10C 109.5 ?
C12A C11A O3A 119.4(6) ?
C12A C11A H11A 107.5 ?
O3A C11A H11A 107.5 ?
C12A C11A H11B 107.5 ?
O3A C11A H11B 107.5 ?
H11A C11A H11B 107.0 ?
C11A C12A H12A 109.5 ?
C11A C12A H12B 109.5 ?
H12A C12A H12B 109.5 ?
C11A C12A H12C 109.5 ?
H12A C12A H12C 109.5 ?
H12B C12A H12C 109.5 ?
S1B P1B O3B 118.71(13) y
S1B P1B O4B 117.75(13) y
S1B P1B N1B 114.52(12) y
O3B P1B O4B 100.51(18) y
O3B P1B N1B 99.70(15) y
O4B P1B N1B 102.80(16) y
C11B O3B P1B 126.1(3) ?
C9B O4B P1B 126.8(4) ?
C2B N1B C1B 109.4(3) ?
C2B N1B P1B 126.1(3) ?
C1B N1B P1B 124.5(3) ?
O1B C1B N1B 124.1(4) ?
O1B C1B C8B 129.9(4) ?
N1B C1B C8B 106.0(3) ?
O2B C2B N1B 124.8(4) ?
O2B C2B C3B 129.0(4) ?
N1B C2B C3B 106.2(3) ?
C8B C3B C4B 122.4(4) ?
C8B C3B C2B 108.9(3) ?
C4B C3B C2B 128.7(4) ?
C5B C4B C3B 116.3(4) ?
C5B C4B H4B 121.8 ?
C3B C4B H4B 121.8 ?
C6B C5B C4B 121.6(4) ?
C6B C5B H5B 119.2 ?
C4B C5B H5B 119.2 ?
C5B C6B C7B 122.2(4) ?
C5B C6B H6B 118.9 ?
C7B C6B H6B 118.9 ?
C6B C7B C8B 117.1(5) ?
C6B C7B H7B 121.5 ?
C8B C7B H7B 121.5 ?
C3B C8B C7B 120.4(4) ?
C3B C8B C1B 109.3(3) ?
C7B C8B C1B 130.3(4) ?
C10B C9B O4B 114.0(5) ?
C10B C9B H9BA 108.8 ?
O4B C9B H9BA 108.8 ?
C10B C9B H9BB 108.8 ?
O4B C9B H9BB 108.8 ?
H9BA C9B H9BB 107.7 ?
C9B C10B H10D 109.5 ?
C9B C10B H10E 109.5 ?
H10D C10B H10E 109.5 ?
C9B C10B H10F 109.5 ?
H10D C10B H10F 109.5 ?
H10E C10B H10F 109.5 ?
O3B C11B C12B 110.8(4) ?
O3B C11B H11C 109.5 ?
C12B C11B H11C 109.5 ?
O3B C11B H11D 109.5 ?
C12B C11B H11D 109.5 ?
H11C C11B H11D 108.1 ?
C11B C12B H12D 109.5 ?
C11B C12B H12E 109.5 ?
H12D C12B H12E 109.5 ?
C11B C12B H12F 109.5 ?
H12D C12B H12F 109.5 ?
H12E C12B H12F 109.5 ?

loop_
_geom_bond_atom_site_label_1
_geom_bond_atom_site_label_2
_geom_bond_distance
_geom_bond_publ_flag
S1A P1A 1.9135(17) y
P1A O3A 1.559(3) y
P1A O4A 1.545(4) y
P1A N1A 1.707(3) y
O1A C1A 1.194(6) y
O2A C2A 1.189(6) y
O3A C11A 1.397(6) ?
O4A C9A 1.458(6) ?
N1A C1A 1.419(6) ?
N1A C2A 1.427(6) ?
C1A C8A 1.479(7) ?
C2A C3A 1.472(7) ?
C3A C8A 1.351(7) ?
C3A C4A 1.383(7) ?
C4A C5A 1.348(10) ?
C4A H4A 0.9300 ?
C5A C6A 1.336(12) ?
C5A H5A 0.9300 ?
C6A C7A 1.360(11) ?
C6A H6A 0.9300 ?
C7A C8A 1.386(8) ?
C7A H7A 0.9300 ?
C9A C10A 1.324(8) ?
C9A H9AA 0.9700 ?
C9A H9AB 0.9700 ?
C10A H10A 0.9600 ?
C10A H10B 0.9600 ?
C10A H10C 0.9600 ?
C11A C12A 1.305(8) ?
C11A H11A 0.9700 ?
C11A H11B 0.9700 ?
C12A H12A 0.9600 ?
C12A H12B 0.9600 ?
C12A H12C 0.9600 ?
S1B P1B 1.9116(16) y
P1B O3B 1.557(3) y
P1B O4B 1.553(3) y
P1B N1B 1.705(3) y
O1B C1B 1.199(5) y
O2B C2B 1.193(5) y
O3B C11B 1.411(5) ?
O4B C9B 1.458(5) ?
N1B C2B 1.425(5) ?
N1B C1B 1.436(5) ?
C1B C8B 1.474(6) ?
C2B C3B 1.480(5) ?
C3B C8B 1.368(5) ?
C3B C4B 1.389(5) ?
C4B C5B 1.380(6) ?
C4B H4B 0.9300 ?
C5B C6B 1.357(7) ?
C5B H5B 0.9300 ?
C6B C7B 1.378(7) ?
C6B H6B 0.9300 ?
C7B C8B 1.388(6) ?
C7B H7B 0.9300 ?
C9B C10B 1.334(7) ?
C9B H9BA 0.9700 ?
C9B H9BB 0.9700 ?
C10B H10D 0.9600 ?
C10B H10E 0.9600 ?
C10B H10F 0.9600 ?
C11B C12B 1.437(6) ?
C11B H11C 0.9700 ?
C11B H11D 0.9700 ?
C12B H12D 0.9600 ?
C12B H12E 0.9600 ?
C12B H12F 0.9600 ?

loop_
_geom_hbond_atom_site_label_D
_geom_hbond_atom_site_label_H
_geom_hbond_atom_site_label_A
_geom_hbond_site_symmetry_A
_geom_hbond_distance_DH
_geom_hbond_distance_HA
_geom_hbond_distance_DA
_geom_hbond_angle_DHA
C4B H4B O2B 2_666 0.93 2.48 3.408(6) 176

loop_
_geom_torsion_atom_site_label_1
_geom_torsion_atom_site_label_2
_geom_torsion_atom_site_label_3
_geom_torsion_atom_site_label_4
_geom_torsion
O4A P1A O3A C11A -123.5(6)
N1A P1A O3A C11A 131.8(6)
S1A P1A O3A C11A 6.7(6)
O3A P1A O4A C9A 147.6(4)
N1A P1A O4A C9A -109.7(4)
S1A P1A O4A C9A 17.3(4)
O4A P1A N1A C1A -149.0(3)
O3A P1A N1A C1A -45.5(4)
S1A P1A N1A C1A 81.9(3)
O4A P1A N1A C2A 33.1(4)
O3A P1A N1A C2A 136.5(3)
S1A P1A N1A C2A -96.1(3)
C2A N1A C1A O1A 174.7(5)
P1A N1A C1A O1A -3.5(7)
C2A N1A C1A C8A -4.3(4)
P1A N1A C1A C8A 177.5(3)
C1A N1A C2A O2A -174.5(5)
P1A N1A C2A O2A 3.7(7)
C1A N1A C2A C3A 4.4(4)
P1A N1A C2A C3A -177.3(3)
O2A C2A C3A C8A 176.0(5)
N1A C2A C3A C8A -2.9(5)
O2A C2A C3A C4A -3.9(8)
N1A C2A C3A C4A 177.2(4)
C8A C3A C4A C5A -0.4(7)
C2A C3A C4A C5A 179.5(5)
C3A C4A C5A C6A 0.8(11)
C4A C5A C6A C7A -0.5(13)
C5A C6A C7A C8A -0.2(11)
C4A C3A C8A C7A -0.3(7)
C2A C3A C8A C7A 179.8(4)
C4A C3A C8A C1A -179.8(4)
C2A C3A C8A C1A 0.3(5)
C6A C7A C8A C3A 0.6(8)
C6A C7A C8A C1A 179.9(5)
O1A C1A C8A C3A -176.5(5)
N1A C1A C8A C3A 2.4(5)
O1A C1A C8A C7A 4.1(9)
N1A C1A C8A C7A -177.0(5)
P1A O4A C9A C10A -146.7(7)
P1A O3A C11A C12A 161.0(7)
O4B P1B O3B C11B 119.9(4)
N1B P1B O3B C11B -135.0(4)
S1B P1B O3B C11B -10.0(5)
O3B P1B O4B C9B -150.9(4)
N1B P1B O4B C9B 106.5(4)
S1B P1B O4B C9B -20.4(4)
O4B P1B N1B C2B -32.3(3)
O3B P1B N1B C2B -135.5(3)
S1B P1B N1B C2B 96.7(3)
O4B P1B N1B C1B 150.8(3)
O3B P1B N1B C1B 47.6(3)
S1B P1B N1B C1B -80.2(3)
C2B N1B C1B O1B -175.5(4)
P1B N1B C1B O1B 1.9(6)
C2B N1B C1B C8B 4.1(4)
P1B N1B C1B C8B -178.5(2)
C1B N1B C2B O2B 173.8(4)
P1B N1B C2B O2B -3.5(6)
C1B N1B C2B C3B -4.4(4)
P1B N1B C2B C3B 178.3(2)
O2B C2B C3B C8B -175.1(4)
N1B C2B C3B C8B 3.0(4)
O2B C2B C3B C4B 4.6(7)
N1B C2B C3B C4B -177.3(4)
C8B C3B C4B C5B -0.6(6)
C2B C3B C4B C5B 179.8(4)
C3B C4B C5B C6B 1.3(7)
C4B C5B C6B C7B -1.2(7)
C5B C6B C7B C8B 0.3(7)
C4B C3B C8B C7B -0.3(6)
C2B C3B C8B C7B 179.4(4)
C4B C3B C8B C1B 179.8(3)
C2B C3B C8B C1B -0.5(4)
C6B C7B C8B C3B 0.4(6)
C6B C7B C8B C1B -179.7(4)
O1B C1B C8B C3B 177.4(4)
N1B C1B C8B C3B -2.2(4)
O1B C1B C8B C7B -2.5(7)
N1B C1B C8B C7B 177.9(4)
P1B O4B C9B C10B 130.4(6)
P1B O3B C11B C12B -169.1(4)

loop_
_cod_related_entry_id
_cod_related_entry_database
_cod_related_entry_code
1 ChemSpider 19939
